data_4326825
loop_
_publ_author_name
'Konstantin Livanov'
'Vedichi Madhu'
'Ekambaram Balaraman'
'Linda J. W. Shimon'
'Yael Diskin-Posner'
'Ronny Neumann'

_publ_section_title
;
 Photocatalytic Splitting of CS2 to S8 and a Carbon-Sulfur Polymer
 Catalyzed by a Bimetallic Ruthenium(II) Compound with a Tertiary Amine
 Binding Site: Toward Photocatalytic Splitting of CO2?
;
_journal_name_full 'Inorganic Chemistry'
_journal_page_first 11273
_journal_page_last 11275
_journal_paper_doi 10.1021/ic2008045
_journal_volume 50
_journal_year 2011
_chemical_formula_moiety 'C42 H42 Cl2 N4 Ru2, C4 H10 O, 2(F6 P)'
_chemical_formula_sum 'C46 H52 Cl2 F12 N4 O P2 Ru2'
_chemical_formula_weight 1239.90
_chemical_name_systematic
; 
 ? 
;
_space_group_IT_number 15
_symmetry_cell_setting monoclinic
_symmetry_space_group_name_Hall '-C 2yc'
_symmetry_space_group_name_H-M 'C 1 2/c 1'
_atom_sites_solution_hydrogens geom
_atom_sites_solution_primary direct
_atom_sites_solution_secondary difmap
_audit_creation_method SHELXL-97
_cell_angle_alpha 90.00
_cell_angle_beta 101.429(3)
_cell_angle_gamma 90.00
_cell_formula_units_Z 4
_cell_length_a 29.615(2)
_cell_length_b 12.3591(10)
_cell_length_c 13.4634(10)
_cell_measurement_reflns_used 20877
_cell_measurement_temperature 100(2)
_cell_measurement_theta_max 25.74
_cell_measurement_theta_min 1.79
_cell_volume 4830.1(6)
_computing_cell_refinement 'Bruker Apex2'
_computing_data_collection 'Bruker Apex2'
_computing_data_reduction 'Bruker Apex2'
_computing_structure_refinement 'SHELXL-97 (Sheldrick, 1997)'
_computing_structure_solution 'SHELXS-97 (Sheldrick, 1990)'
_diffrn_ambient_temperature 100(2)
_diffrn_measured_fraction_theta_full 0.967
_diffrn_measured_fraction_theta_max 0.967
_diffrn_measurement_device_type 'Bruker KappaApex2 CCD'
_diffrn_measurement_method 'phi and omega scans'
_diffrn_radiation_monochromator graphite
_diffrn_radiation_source 'fine-focus sealed tube'
_diffrn_radiation_type MoK\a
_diffrn_radiation_wavelength 0.71073
_diffrn_reflns_av_R_equivalents 0.0702
_diffrn_reflns_av_sigmaI/netI 0.0781
_diffrn_reflns_limit_h_max 36
_diffrn_reflns_limit_h_min -36
_diffrn_reflns_limit_k_max 15
_diffrn_reflns_limit_k_min -15
_diffrn_reflns_limit_l_max 16
_diffrn_reflns_limit_l_min -12
_diffrn_reflns_number 20877
_diffrn_reflns_theta_full 25.74
_diffrn_reflns_theta_max 25.74
_diffrn_reflns_theta_min 1.79
_exptl_absorpt_coefficient_mu 0.890
_exptl_absorpt_correction_T_max 0.9824
_exptl_absorpt_correction_T_min 0.9163
_exptl_absorpt_correction_type multi-scan
_exptl_absorpt_process_details 'Bruker Apex2'
_exptl_crystal_colour orange
_exptl_crystal_density_diffrn 1.705
_exptl_crystal_description needle
_exptl_crystal_F_000 2496
_exptl_crystal_size_max 0.10
_exptl_crystal_size_mid 0.02
_exptl_crystal_size_min 0.02
_refine_diff_density_max 0.721
_refine_diff_density_min -0.972
_refine_diff_density_rms 0.124
_refine_ls_extinction_method none
_refine_ls_goodness_of_fit_ref 1.024
_refine_ls_hydrogen_treatment constr
_refine_ls_matrix_type full
_refine_ls_number_parameters 311
_refine_ls_number_reflns 4464
_refine_ls_number_restraints 1
_refine_ls_restrained_S_all 1.024
_refine_ls_R_factor_all 0.1045
_refine_ls_R_factor_gt 0.0462
_refine_ls_shift/su_max 0.002
_refine_ls_shift/su_mean 0.000
_refine_ls_structure_factor_coef Fsqd
_refine_ls_weighting_details 'calc w=1/[\s^2^(Fo^2^)+(0.0516P)^2^+33.9865P] where P=(Fo^2^+2Fc^2^)/3'
_refine_ls_weighting_scheme calc
_refine_ls_wR_factor_gt 0.1035
_refine_ls_wR_factor_ref 0.1317
_reflns_number_gt 2817
_reflns_number_total 4464
_reflns_threshold_expression >2sigma(I)
_cod_data_source_file ic2008045_si_003.cif
_cod_data_source_block n228
_cod_database_code 4326825

loop_
_symmetry_equiv_pos_as_xyz
'x, y, z'
'-x, y, -z+1/2'
'x+1/2, y+1/2, z'
'-x+1/2, y+1/2, -z+1/2'
'-x, -y, -z'
'x, -y, z-1/2'
'-x+1/2, -y+1/2, -z'
'x+1/2, -y+1/2, z-1/2'

loop_
_atom_site_label
_atom_site_type_symbol
_atom_site_fract_x
_atom_site_fract_y
_atom_site_fract_z
_atom_site_U_iso_or_equiv
_atom_site_adp_type
_atom_site_occupancy
_atom_site_symmetry_multiplicity
_atom_site_calc_flag
_atom_site_refinement_flags
Ru1 Ru 0.898538(15) 0.95246(4) 0.25869(4) 0.02207(16) Uani 1 1 d .
Cl1 Cl 0.93533(5) 1.05430(13) 0.14739(11) 0.0299(4) Uani 1 1 d .
N1 N 0.90035(14) 0.8204(4) 0.1623(4) 0.0221(11) Uani 1 1 d .
N2 N 0.83924(15) 0.9744(4) 0.1474(4) 0.0237(12) Uani 1 1 d .
C1 C 0.8131(2) 1.0629(5) 0.1377(5) 0.0297(15) Uani 1 1 d .
H1 H 0.8224 1.1226 0.1814 0.036 Uiso 1 1 calc R
C2 C 0.7728(2) 1.0703(6) 0.0656(5) 0.0332(16) Uani 1 1 d .
H2 H 0.7549 1.1347 0.0592 0.040 Uiso 1 1 calc R
C3 C 0.7589(2) 0.9825(5) 0.0031(5) 0.0322(17) Uani 1 1 d .
H3 H 0.7306 0.9848 -0.0448 0.039 Uiso 1 1 calc R
C4 C 0.78616(19) 0.8928(5) 0.0110(5) 0.0282(15) Uani 1 1 d .
H4 H 0.7776 0.8329 -0.0331 0.034 Uiso 1 1 calc R
C5 C 0.82701(18) 0.8896(5) 0.0847(5) 0.0222(13) Uani 1 1 d .
C6 C 0.86063(19) 0.8012(5) 0.0948(5) 0.0263(14) Uani 1 1 d .
C7 C 0.8536(2) 0.7075(5) 0.0401(5) 0.0320(16) Uani 1 1 d .
H7 H 0.8251 0.6950 -0.0050 0.038 Uiso 1 1 calc R
C8 C 0.8880(2) 0.6316(6) 0.0509(6) 0.0416(18) Uani 1 1 d .
H8 H 0.8830 0.5644 0.0161 0.050 Uiso 1 1 calc R
C9 C 0.9298(2) 0.6534(5) 0.1125(5) 0.0329(16) Uani 1 1 d .
H9 H 0.9544 0.6030 0.1182 0.040 Uiso 1 1 calc R
C10 C 0.93579(19) 0.7495(5) 0.1662(5) 0.0236(14) Uani 1 1 d .
C11 C 0.98053(18) 0.7701(5) 0.2287(5) 0.0234(13) Uani 1 1 d .
C12 C 0.8839(2) 0.8536(6) 0.3864(5) 0.0299(15) Uani 1 1 d .
C13 C 0.9327(2) 0.8657(6) 0.3958(5) 0.0306(16) Uani 1 1 d .
H13 H 0.9513 0.8025 0.4033 0.037 Uiso 1 1 calc R
C14 C 0.9539(2) 0.9658(5) 0.3944(5) 0.0272(15) Uani 1 1 d .
H14 H 0.9862 0.9697 0.3979 0.033 Uiso 1 1 calc R
C15 C 0.9274(2) 1.0623(5) 0.3877(5) 0.0292(15) Uani 1 1 d .
C16 C 0.8795(2) 1.0526(6) 0.3781(4) 0.0281(14) Uani 1 1 d .
H16 H 0.8611 1.1161 0.3727 0.034 Uiso 1 1 calc R
C17 C 0.8580(2) 0.9497(5) 0.3764(5) 0.0282(14) Uani 1 1 d .
H17 H 0.8254 0.9457 0.3684 0.034 Uiso 1 1 calc R
C18 C 0.9504(2) 1.1694(5) 0.3847(6) 0.0379(17) Uani 1 1 d .
H18A H 0.9276 1.2233 0.3539 0.057 Uiso 1 1 calc R
H18B H 0.9744 1.1635 0.3444 0.057 Uiso 1 1 calc R
H18C H 0.9643 1.1919 0.4538 0.057 Uiso 1 1 calc R
C19 C 0.8634(2) 0.7413(6) 0.3832(6) 0.0405(18) Uani 1 1 d .
H19 H 0.8818 0.6940 0.3459 0.049 Uiso 1 1 calc R
C20 C 0.8140(2) 0.7344(6) 0.3285(7) 0.054(2) Uani 1 1 d .
H20A H 0.7944 0.7735 0.3671 0.082 Uiso 1 1 calc R
H20B H 0.8045 0.6583 0.3217 0.082 Uiso 1 1 calc R
H20C H 0.8110 0.7668 0.2611 0.082 Uiso 1 1 calc R
C21 C 0.8698(3) 0.6973(6) 0.4914(6) 0.057(2) Uani 1 1 d .
H21A H 0.9027 0.6905 0.5203 0.085 Uiso 1 1 calc R
H21B H 0.8551 0.6262 0.4904 0.085 Uiso 1 1 calc R
H21C H 0.8556 0.7472 0.5329 0.085 Uiso 1 1 calc R
C22 C 0.9480(4) 0.4977(10) 0.3581(10) 0.095(4) Uani 1 1 d U
H22A H 0.9729 0.5258 0.4110 0.142 Uiso 1 1 d .
H22B H 0.9262 0.4573 0.3911 0.142 Uiso 1 1 d .
H22C H 0.9324 0.5556 0.3176 0.142 Uiso 1 1 d .
C23 C 0.9693(5) 0.4237(11) 0.2987(12) 0.127(5) Uiso 1 1 d U
H23A H 0.9456 0.3875 0.2471 0.153 Uiso 1 1 calc R
H23B H 0.9869 0.3677 0.3427 0.153 Uiso 1 1 calc R
O1 O 1.0000 0.4885(8) 0.2500 0.084(3) Uani 1 2 d SU
P1 P 0.69239(6) 0.11473(15) 0.74517(15) 0.0366(5) Uani 1 1 d .
F1 F 0.67641(13) 0.0494(3) 0.6422(3) 0.0457(10) Uani 1 1 d .
F2 F 0.64491(13) 0.1817(4) 0.7233(4) 0.0597(13) Uani 1 1 d .
F3 F 0.66924(12) 0.0260(3) 0.8046(3) 0.0485(11) Uani 1 1 d .
F4 F 0.70862(13) 0.1799(3) 0.8489(3) 0.0463(10) Uani 1 1 d .
F5 F 0.73962(12) 0.0487(3) 0.7675(3) 0.0394(9) Uani 1 1 d .
F6 F 0.71520(14) 0.2048(3) 0.6854(3) 0.0521(11) Uani 1 1 d .

loop_
_atom_site_aniso_label
_atom_site_aniso_U_11
_atom_site_aniso_U_22
_atom_site_aniso_U_33
_atom_site_aniso_U_23
_atom_site_aniso_U_13
_atom_site_aniso_U_12
Ru1 0.0152(2) 0.0353(3) 0.0161(3) -0.0009(3) 0.00396(16) 0.0001(2)
Cl1 0.0245(7) 0.0425(9) 0.0239(9) 0.0043(8) 0.0078(6) -0.0032(7)
N1 0.010(2) 0.037(3) 0.018(3) -0.004(2) 0.0001(19) 0.001(2)
N2 0.020(2) 0.034(3) 0.018(3) 0.003(2) 0.005(2) 0.002(2)
C1 0.028(3) 0.037(4) 0.025(4) 0.001(3) 0.008(3) 0.004(3)
C2 0.026(3) 0.050(5) 0.025(4) 0.010(3) 0.008(3) 0.010(3)
C3 0.016(3) 0.054(5) 0.027(4) 0.012(3) 0.005(3) 0.000(3)
C4 0.021(3) 0.044(4) 0.019(4) 0.004(3) 0.001(2) -0.006(3)
C5 0.015(3) 0.032(4) 0.021(4) 0.006(3) 0.008(2) -0.004(3)
C6 0.022(3) 0.033(4) 0.022(4) 0.002(3) 0.002(3) -0.007(3)
C7 0.025(3) 0.035(4) 0.030(4) -0.001(3) -0.009(3) -0.007(3)
C8 0.040(4) 0.035(4) 0.042(5) -0.009(3) -0.010(3) -0.002(3)
C9 0.029(3) 0.030(4) 0.035(4) -0.004(3) -0.004(3) 0.006(3)
C10 0.023(3) 0.024(3) 0.022(4) 0.003(3) 0.001(2) -0.002(3)
C11 0.022(3) 0.026(3) 0.021(3) 0.000(3) 0.003(2) 0.001(2)
C12 0.032(3) 0.049(4) 0.012(3) 0.005(3) 0.011(3) 0.000(3)
C13 0.029(3) 0.052(4) 0.011(3) 0.001(3) 0.004(2) 0.012(3)
C14 0.022(3) 0.041(4) 0.017(3) -0.004(3) 0.001(2) 0.004(3)
C15 0.028(3) 0.048(4) 0.010(3) -0.006(3) -0.001(2) -0.002(3)
C16 0.031(3) 0.041(4) 0.013(3) -0.005(3) 0.006(2) 0.009(3)
C17 0.022(3) 0.045(4) 0.019(3) 0.000(3) 0.009(2) 0.002(3)
C18 0.028(4) 0.041(4) 0.043(5) -0.006(3) 0.002(3) 0.000(3)
C19 0.038(4) 0.045(4) 0.042(5) 0.009(4) 0.017(3) 0.001(3)
C20 0.047(5) 0.047(5) 0.073(7) 0.003(4) 0.022(4) -0.004(4)
C21 0.083(6) 0.045(5) 0.048(6) 0.010(4) 0.027(4) 0.002(4)
C22 0.084(7) 0.106(8) 0.108(10) 0.037(7) 0.052(7) 0.007(6)
O1 0.075(6) 0.105(7) 0.080(8) 0.000 0.032(5) 0.000
P1 0.0384(10) 0.0414(11) 0.0270(11) 0.0041(9) -0.0003(8) 0.0076(8)
F1 0.052(2) 0.047(2) 0.032(2) 0.001(2) -0.0067(18) 0.001(2)
F2 0.044(2) 0.066(3) 0.062(3) 0.002(2) -0.007(2) 0.023(2)
F3 0.035(2) 0.066(3) 0.043(3) 0.008(2) 0.0037(18) 0.005(2)
F4 0.053(2) 0.051(3) 0.032(3) -0.004(2) 0.0021(18) 0.011(2)
F5 0.033(2) 0.050(2) 0.033(2) -0.003(2) 0.0026(16) 0.0100(18)
F6 0.063(3) 0.055(3) 0.034(3) 0.009(2) -0.002(2) -0.013(2)

loop_
_atom_type_symbol
_atom_type_description
_atom_type_scat_dispersion_real
_atom_type_scat_dispersion_imag
_atom_type_scat_source
C C 0.0033 0.0016 'International Tables Vol C Tables 4.2.6.8 and 6.1.1.4'
H H 0.0000 0.0000 'International Tables Vol C Tables 4.2.6.8 and 6.1.1.4'
N N 0.0061 0.0033 'International Tables Vol C Tables 4.2.6.8 and 6.1.1.4'
O O 0.0106 0.0060 'International Tables Vol C Tables 4.2.6.8 and 6.1.1.4'
F F 0.0171 0.0103 'International Tables Vol C Tables 4.2.6.8 and 6.1.1.4'
P P 0.1023 0.0942 'International Tables Vol C Tables 4.2.6.8 and 6.1.1.4'
Ru Ru -1.2594 0.8363 'International Tables Vol C Tables 4.2.6.8 and 6.1.1.4'
Cl Cl 0.1484 0.1585 'International Tables Vol C Tables 4.2.6.8 and 6.1.1.4'

loop_
_geom_angle_atom_site_label_1
_geom_angle_atom_site_label_2
_geom_angle_atom_site_label_3
_geom_angle
_geom_angle_site_symmetry_1
N2 Ru1 N1 77.14(18) .
N2 Ru1 C17 91.0(2) .
N1 Ru1 C17 121.8(2) .
N2 Ru1 C16 98.7(2) .
N1 Ru1 C16 159.8(2) .
C17 Ru1 C16 38.0(2) .
N2 Ru1 C13 147.8(2) .
N1 Ru1 C13 94.4(2) .
C17 Ru1 C13 66.9(2) .
C16 Ru1 C13 78.6(2) .
N2 Ru1 C14 165.0(2) .
N1 Ru1 C14 117.8(2) .
C17 Ru1 C14 79.9(2) .
C16 Ru1 C14 66.9(2) .
C13 Ru1 C14 36.8(2) .
N2 Ru1 C12 111.2(2) .
N1 Ru1 C12 94.8(2) .
C17 Ru1 C12 37.3(2) .
C16 Ru1 C12 67.9(2) .
C13 Ru1 C12 37.8(2) .
C14 Ru1 C12 68.1(2) .
N2 Ru1 C15 128.0(2) .
N1 Ru1 C15 154.5(2) .
C17 Ru1 C15 67.9(2) .
C16 Ru1 C15 37.0(2) .
C13 Ru1 C15 66.6(2) .
C14 Ru1 C15 37.3(2) .
C12 Ru1 C15 80.6(2) .
N2 Ru1 Cl1 84.53(13) .
N1 Ru1 Cl1 87.18(14) .
C17 Ru1 Cl1 148.97(18) .
C16 Ru1 Cl1 112.34(18) .
C13 Ru1 Cl1 126.47(17) .
C14 Ru1 Cl1 97.11(17) .
C12 Ru1 Cl1 164.22(16) .
C15 Ru1 Cl1 90.90(17) .
C6 N1 C10 118.1(5) .
C6 N1 Ru1 115.3(4) .
C10 N1 Ru1 126.4(4) .
C1 N2 C5 119.9(5) .
C1 N2 Ru1 124.5(4) .
C5 N2 Ru1 115.6(4) .
N2 C1 C2 121.8(6) .
N2 C1 H1 119.1 .
C2 C1 H1 119.1 .
C3 C2 C1 119.0(6) .
C3 C2 H2 120.5 .
C1 C2 H2 120.5 .
C4 C3 C2 119.4(6) .
C4 C3 H3 120.3 .
C2 C3 H3 120.3 .
C3 C4 C5 119.4(6) .
C3 C4 H4 120.3 .
C5 C4 H4 120.3 .
N2 C5 C4 120.5(5) .
N2 C5 C6 115.3(5) .
C4 C5 C6 124.1(6) .
N1 C6 C7 122.0(6) .
N1 C6 C5 114.4(5) .
C7 C6 C5 123.6(5) .
C6 C7 C8 119.4(5) .
C6 C7 H7 120.3 .
C8 C7 H7 120.3 .
C7 C8 C9 119.4(6) .
C7 C8 H8 120.3 .
C9 C8 H8 120.3 .
C8 C9 C10 119.4(6) .
C8 C9 H9 120.3 .
C10 C9 H9 120.3 .
N1 C10 C9 121.0(5) .
N1 C10 C11 121.3(5) .
C9 C10 C11 117.6(5) .
C11 C11 C10 167.7(6) 2_755
C17 C12 C13 116.3(6) .
C17 C12 C19 124.3(6) .
C13 C12 C19 119.4(6) .
C17 C12 Ru1 69.4(3) .
C13 C12 Ru1 70.3(3) .
C19 C12 Ru1 128.4(5) .
C14 C13 C12 122.9(6) .
C14 C13 Ru1 71.9(4) .
C12 C13 Ru1 71.9(3) .
C14 C13 H13 118.6 .
C12 C13 H13 118.6 .
Ru1 C13 H13 130.6 .
C13 C14 C15 120.1(5) .
C13 C14 Ru1 71.4(3) .
C15 C14 Ru1 72.5(3) .
C13 C14 H14 119.9 .
C15 C14 H14 119.9 .
Ru1 C14 H14 128.4 .
C16 C15 C14 118.1(6) .
C16 C15 C18 122.1(6) .
C14 C15 C18 119.8(5) .
C16 C15 Ru1 69.7(3) .
C14 C15 Ru1 70.2(3) .
C18 C15 Ru1 128.6(4) .
C15 C16 C17 121.2(6) .
C15 C16 Ru1 73.3(3) .
C17 C16 Ru1 70.2(3) .
C15 C16 H16 119.4 .
C17 C16 H16 119.4 .
Ru1 C16 H16 129.6 .
C12 C17 C16 121.4(5) .
C12 C17 Ru1 73.3(3) .
C16 C17 Ru1 71.7(3) .
C12 C17 H17 119.3 .
C16 C17 H17 119.3 .
Ru1 C17 H17 127.9 .
C15 C18 H18A 109.5 .
C15 C18 H18B 109.5 .
H18A C18 H18B 109.5 .
C15 C18 H18C 109.5 .
H18A C18 H18C 109.5 .
H18B C18 H18C 109.5 .
C20 C19 C12 114.3(6) .
C20 C19 C21 111.7(6) .
C12 C19 C21 109.0(6) .
C20 C19 H19 107.1 .
C12 C19 H19 107.1 .
C21 C19 H19 107.1 .
C19 C20 H20A 109.5 .
C19 C20 H20B 109.5 .
H20A C20 H20B 109.5 .
C19 C20 H20C 109.5 .
H20A C20 H20C 109.5 .
H20B C20 H20C 109.5 .
C19 C21 H21A 109.5 .
C19 C21 H21B 109.5 .
H21A C21 H21B 109.5 .
C19 C21 H21C 109.5 .
H21A C21 H21C 109.5 .
H21B C21 H21C 109.5 .
C23 C22 H22A 106.1 .
C23 C22 H22B 109.1 .
H22A C22 H22B 108.5 .
C23 C22 H22C 111.8 .
H22A C22 H22C 110.8 .
H22B C22 H22C 110.4 .
C22 C23 O1 106.4(10) .
C22 C23 H23A 110.5 .
O1 C23 H23A 110.5 .
C22 C23 H23B 110.5 .
O1 C23 H23B 110.5 .
H23A C23 H23B 108.6 .
C23 O1 C23 113.5(13) 2_755
F3 P1 F1 90.3(2) .
F3 P1 F5 90.1(2) .
F1 P1 F5 90.2(2) .
F3 P1 F6 179.4(3) .
F1 P1 F6 89.8(2) .
F5 P1 F6 90.5(2) .
F3 P1 F4 89.6(2) .
F1 P1 F4 179.7(3) .
F5 P1 F4 89.6(2) .
F6 P1 F4 90.3(2) .
F3 P1 F2 89.9(2) .
F1 P1 F2 90.2(2) .
F5 P1 F2 179.7(3) .
F6 P1 F2 89.5(3) .
F4 P1 F2 90.1(2) .

loop_
_geom_bond_atom_site_label_1
_geom_bond_atom_site_label_2
_geom_bond_distance
_geom_bond_site_symmetry_2
Ru1 N2 2.088(5) .
Ru1 N1 2.092(5) .
Ru1 C17 2.170(6) .
Ru1 C16 2.190(6) .
Ru1 C13 2.200(6) .
Ru1 C14 2.207(6) .
Ru1 C12 2.221(6) .
Ru1 C15 2.237(6) .
Ru1 Cl1 2.3799(15) .
N1 C6 1.358(7) .
N1 C10 1.361(7) .
N2 C1 1.331(7) .
N2 C5 1.350(8) .
C1 C2 1.385(9) .
C1 H1 0.9500 .
C2 C3 1.385(9) .
C2 H2 0.9500 .
C3 C4 1.364(9) .
C3 H3 0.9500 .
C4 C5 1.405(8) .
C4 H4 0.9500 .
C5 C6 1.466(8) .
C6 C7 1.365(9) .
C7 C8 1.372(9) .
C7 H7 0.9500 .
C8 C9 1.373(9) .
C8 H8 0.9500 .
C9 C10 1.383(8) .
C9 H9 0.9500 .
C10 C11 1.445(8) .
C11 C11 1.182(11) 2_755
C12 C17 1.406(9) .
C12 C13 1.432(8) .
C12 C19 1.512(9) .
C13 C14 1.390(9) .
C13 H13 0.9500 .
C14 C15 1.421(8) .
C14 H14 0.9500 .
C15 C16 1.405(8) .
C15 C18 1.493(9) .
C16 C17 1.421(9) .
C16 H16 0.9500 .
C17 H17 0.9500 .
C18 H18A 0.9800 .
C18 H18B 0.9800 .
C18 H18C 0.9800 .
C19 C20 1.504(10) .
C19 C21 1.531(10) .
C19 H19 1.0000 .
C20 H20A 0.9800 .
C20 H20B 0.9800 .
C20 H20C 0.9800 .
C21 H21A 0.9800 .
C21 H21B 0.9800 .
C21 H21C 0.9800 .
C22 C23 1.440(17) .
C22 H22A 0.9835 .
C22 H22B 0.9880 .
C22 H22C 0.9605 .
C23 O1 1.461(14) .
C23 H23A 0.9900 .
C23 H23B 0.9900 .
O1 C23 1.461(14) 2_755
P1 F3 1.590(5) .
P1 F1 1.593(4) .
P1 F5 1.596(4) .
P1 F6 1.600(5) .
P1 F4 1.601(4) .
P1 F2 1.608(4) .

loop_
_geom_torsion_atom_site_label_1
_geom_torsion_atom_site_label_2
_geom_torsion_atom_site_label_3
_geom_torsion_atom_site_label_4
_geom_torsion
_geom_torsion_site_symmetry_4
N2 Ru1 N1 C6 -13.6(4) .
C17 Ru1 N1 C6 69.5(5) .
C16 Ru1 N1 C6 66.5(8) .
C13 Ru1 N1 C6 135.0(4) .
C14 Ru1 N1 C6 164.8(4) .
C12 Ru1 N1 C6 97.0(5) .
C15 Ru1 N1 C6 175.1(5) .
Cl1 Ru1 N1 C6 -98.7(4) .
N2 Ru1 N1 C10 171.3(5) .
C17 Ru1 N1 C10 -105.6(5) .
C16 Ru1 N1 C10 -108.6(7) .
C13 Ru1 N1 C10 -40.1(5) .
C14 Ru1 N1 C10 -10.2(5) .
C12 Ru1 N1 C10 -78.0(5) .
C15 Ru1 N1 C10 0.1(8) .
Cl1 Ru1 N1 C10 86.3(5) .
N1 Ru1 N2 C1 -170.4(5) .
C17 Ru1 N2 C1 67.2(5) .
C16 Ru1 N2 C1 29.7(5) .
C13 Ru1 N2 C1 112.1(5) .
C14 Ru1 N2 C1 15.0(11) .
C12 Ru1 N2 C1 99.4(5) .
C15 Ru1 N2 C1 4.8(6) .
Cl1 Ru1 N2 C1 -82.1(5) .
N1 Ru1 N2 C5 11.7(4) .
C17 Ru1 N2 C5 -110.7(4) .
C16 Ru1 N2 C5 -148.1(4) .
C13 Ru1 N2 C5 -65.8(6) .
C14 Ru1 N2 C5 -162.8(7) .
C12 Ru1 N2 C5 -78.5(4) .
C15 Ru1 N2 C5 -173.1(4) .
Cl1 Ru1 N2 C5 100.1(4) .
C5 N2 C1 C2 1.3(9) .
Ru1 N2 C1 C2 -176.5(5) .
N2 C1 C2 C3 1.1(10) .
C1 C2 C3 C4 -2.8(9) .
C2 C3 C4 C5 2.3(9) .
C1 N2 C5 C4 -1.8(8) .
Ru1 N2 C5 C4 176.1(4) .
C1 N2 C5 C6 173.7(5) .
Ru1 N2 C5 C6 -8.3(6) .
C3 C4 C5 N2 0.1(9) .
C3 C4 C5 C6 -175.1(5) .
C10 N1 C6 C7 7.8(9) .
Ru1 N1 C6 C7 -167.7(5) .
C10 N1 C6 C5 -171.1(5) .
Ru1 N1 C6 C5 13.5(7) .
N2 C5 C6 N1 -3.4(8) .
C4 C5 C6 N1 172.0(6) .
N2 C5 C6 C7 177.8(6) .
C4 C5 C6 C7 -6.8(9) .
N1 C6 C7 C8 -2.1(10) .
C5 C6 C7 C8 176.7(6) .
C6 C7 C8 C9 -3.4(11) .
C7 C8 C9 C10 3.0(11) .
C6 N1 C10 C9 -8.1(9) .
Ru1 N1 C10 C9 166.8(5) .
C6 N1 C10 C11 173.8(6) .
Ru1 N1 C10 C11 -11.3(8) .
C8 C9 C10 N1 2.8(10) .
C8 C9 C10 C11 -178.9(7) .
N1 C10 C11 C11 -174(3) 2_755
C9 C10 C11 C11 8(4) 2_755
N2 Ru1 C12 C17 -61.5(4) .
N1 Ru1 C12 C17 -139.5(4) .
C16 Ru1 C12 C17 29.5(3) .
C13 Ru1 C12 C17 129.5(5) .
C14 Ru1 C12 C17 102.4(4) .
C15 Ru1 C12 C17 65.8(4) .
Cl1 Ru1 C12 C17 123.8(6) .
N2 Ru1 C12 C13 169.0(4) .
N1 Ru1 C12 C13 90.9(4) .
C17 Ru1 C12 C13 -129.5(5) .
C16 Ru1 C12 C13 -100.0(4) .
C14 Ru1 C12 C13 -27.1(4) .
C15 Ru1 C12 C13 -63.7(4) .
Cl1 Ru1 C12 C13 -5.8(9) .
N2 Ru1 C12 C19 56.6(6) .
N1 Ru1 C12 C19 -21.5(6) .
C17 Ru1 C12 C19 118.1(7) .
C16 Ru1 C12 C19 147.6(6) .
C13 Ru1 C12 C19 -112.4(7) .
C14 Ru1 C12 C19 -139.5(6) .
C15 Ru1 C12 C19 -176.1(6) .
Cl1 Ru1 C12 C19 -118.1(7) .
C17 C12 C13 C14 -0.6(9) .
C19 C12 C13 C14 176.8(6) .
Ru1 C12 C13 C14 53.0(5) .
C17 C12 C13 Ru1 -53.6(5) .
C19 C12 C13 Ru1 123.8(6) .
N2 Ru1 C13 C14 -154.6(4) .
N1 Ru1 C13 C14 132.7(3) .
C17 Ru1 C13 C14 -104.5(4) .
C16 Ru1 C13 C14 -66.5(4) .
C12 Ru1 C13 C14 -135.1(5) .
C15 Ru1 C13 C14 -29.7(3) .
Cl1 Ru1 C13 C14 43.0(4) .
N2 Ru1 C13 C12 -19.6(6) .
N1 Ru1 C13 C12 -92.2(4) .
C17 Ru1 C13 C12 30.5(4) .
C16 Ru1 C13 C12 68.6(4) .
C14 Ru1 C13 C12 135.1(5) .
C15 Ru1 C13 C12 105.4(4) .
Cl1 Ru1 C13 C12 178.1(3) .
C12 C13 C14 C15 2.7(9) .
Ru1 C13 C14 C15 55.8(5) .
C12 C13 C14 Ru1 -53.0(5) .
N2 Ru1 C14 C13 118.1(8) .
N1 Ru1 C14 C13 -55.9(4) .
C17 Ru1 C14 C13 64.8(4) .
C16 Ru1 C14 C13 102.2(4) .
C12 Ru1 C14 C13 27.8(4) .
C15 Ru1 C14 C13 131.4(5) .
Cl1 Ru1 C14 C13 -146.5(3) .
N2 Ru1 C14 C15 -13.4(10) .
N1 Ru1 C14 C15 172.6(3) .
C17 Ru1 C14 C15 -66.7(4) .
C16 Ru1 C14 C15 -29.2(4) .
C13 Ru1 C14 C15 -131.4(5) .
C12 Ru1 C14 C15 -103.6(4) .
Cl1 Ru1 C14 C15 82.1(3) .
C13 C14 C15 C16 -2.8(8) .
Ru1 C14 C15 C16 52.5(5) .
C13 C14 C15 C18 -179.1(6) .
Ru1 C14 C15 C18 -123.9(6) .
C13 C14 C15 Ru1 -55.2(5) .
N2 Ru1 C15 C16 43.9(5) .
N1 Ru1 C15 C16 -147.0(5) .
C17 Ru1 C15 C16 -29.0(4) .
C13 Ru1 C15 C16 -102.5(4) .
C14 Ru1 C15 C16 -131.8(6) .
C12 Ru1 C15 C16 -65.7(4) .
Cl1 Ru1 C15 C16 127.7(4) .
N2 Ru1 C15 C14 175.7(3) .
N1 Ru1 C15 C14 -15.2(7) .
C17 Ru1 C15 C14 102.7(4) .
C16 Ru1 C15 C14 131.8(6) .
C13 Ru1 C15 C14 29.3(3) .
C12 Ru1 C15 C14 66.1(4) .
Cl1 Ru1 C15 C14 -100.6(3) .
N2 Ru1 C15 C18 -71.5(6) .
N1 Ru1 C15 C18 97.6(7) .
C17 Ru1 C15 C18 -144.5(6) .
C16 Ru1 C15 C18 -115.4(7) .
C13 Ru1 C15 C18 142.1(6) .
C14 Ru1 C15 C18 112.8(7) .
C12 Ru1 C15 C18 178.9(6) .
Cl1 Ru1 C15 C18 12.3(5) .
C14 C15 C16 C17 0.8(8) .
C18 C15 C16 C17 177.0(6) .
Ru1 C15 C16 C17 53.5(5) .
C14 C15 C16 Ru1 -52.7(5) .
C18 C15 C16 Ru1 123.6(6) .
N2 Ru1 C16 C15 -146.5(4) .
N1 Ru1 C16 C15 137.2(5) .
C17 Ru1 C16 C15 133.1(5) .
C13 Ru1 C16 C15 66.1(4) .
C14 Ru1 C16 C15 29.4(4) .
C12 Ru1 C16 C15 104.1(4) .
Cl1 Ru1 C16 C15 -58.8(4) .
N2 Ru1 C16 C17 80.4(4) .
N1 Ru1 C16 C17 4.1(8) .
C13 Ru1 C16 C17 -67.0(4) .
C14 Ru1 C16 C17 -103.7(4) .
C12 Ru1 C16 C17 -29.0(3) .
C15 Ru1 C16 C17 -133.1(5) .
Cl1 Ru1 C16 C17 168.1(3) .
C13 C12 C17 C16 -1.4(8) .
C19 C12 C17 C16 -178.7(6) .
Ru1 C12 C17 C16 -55.5(5) .
C13 C12 C17 Ru1 54.1(5) .
C19 C12 C17 Ru1 -123.2(6) .
C15 C16 C17 C12 1.3(8) .
Ru1 C16 C17 C12 56.2(5) .
C15 C16 C17 Ru1 -54.9(5) .
N2 Ru1 C17 C12 125.0(4) .
N1 Ru1 C17 C12 49.5(4) .
C16 Ru1 C17 C12 -132.2(5) .
C13 Ru1 C17 C12 -30.9(4) .
C14 Ru1 C17 C12 -67.0(4) .
C15 Ru1 C17 C12 -103.9(4) .
Cl1 Ru1 C17 C12 -154.0(3) .
N2 Ru1 C17 C16 -102.8(3) .
N1 Ru1 C17 C16 -178.3(3) .
C13 Ru1 C17 C16 101.3(4) .
C14 Ru1 C17 C16 65.2(4) .
C12 Ru1 C17 C16 132.2(5) .
C15 Ru1 C17 C16 28.3(3) .
Cl1 Ru1 C17 C16 -21.8(5) .
C17 C12 C19 C20 23.3(9) .
C13 C12 C19 C20 -153.9(6) .
Ru1 C12 C19 C20 -66.6(8) .
C17 C12 C19 C21 -102.5(7) .
C13 C12 C19 C21 80.3(7) .
Ru1 C12 C19 C21 167.6(5) .
C22 C23 O1 C23 169.5(14) 2_755
